data_4066810
loop_
_publ_author_name
'Micallef, Leanne S.'
'Loughrey, Bradley T.'
'Healy, Peter C.'
'Parsons, Peter G.'
'Williams, Michael L.'

_publ_section_title
;
 Synthesis, Spectroscopic Characterization, and Cytotoxic Evaluation of
 Pentasubstituted Ruthenocenyl Esters
;
_journal_issue 23
_journal_name_full Organometallics
_journal_page_first 6237
_journal_paper_doi 10.1021/om100645y
_journal_volume 29
_journal_year 2010
_chemical_compound_source 'see text'
_chemical_formula_moiety 'C15 H10 O10 Ru, 2(H2 O)'
_chemical_formula_sum 'C15 H14 O12 Ru'
_chemical_formula_weight 487.33
_chemical_name_systematic
; 
1,2,3,4,5-ruthenocene-pentacarboxylic acid
;
_space_group_IT_number 2
_symmetry_cell_setting triclinic
_symmetry_Int_Tables_number 2
_symmetry_space_group_name_Hall '-P 1'
_symmetry_space_group_name_H-M 'P -1'
_atom_sites_solution_hydrogens geom
_atom_sites_solution_primary direct
_atom_sites_solution_secondary difmap
_cell_angle_alpha 95.51(11)
_cell_angle_beta 102.35(9)
_cell_angle_gamma 101.183(16)
_cell_formula_units_Z 2
_cell_length_a 8.527(2)
_cell_length_b 8.7479(2)
_cell_length_c 12.457(2)
_cell_measurement_reflns_used 25
_cell_measurement_temperature 295
_cell_measurement_theta_max 20.0
_cell_measurement_theta_min 19.9
_cell_volume 881.3(5)
_computing_cell_refinement 'MSC/AFC7 Diffractometer Control (MSC, 1999)'
_computing_data_collection 'MSC/AFC7 Diffractometer Control (MSC, 1999)'
_computing_data_reduction 'teXsan for Windows (MSC, 2001)'
_computing_molecular_graphics 'ORTEP3 (Farrugia, 1997)'
_computing_publication_material 'teXsan for Windows (MSC, 2001); PLATON (Spek, 2003)'
_computing_structure_refinement 'teXsan for Windows (MSC, 2001); SHELXL-97 (Sheldrick, 1997)'
_computing_structure_solution 'teXsan for Windows (MSC, 2001)'
_diffrn_ambient_temperature 295
_diffrn_measured_fraction_theta_full 0.999
_diffrn_measured_fraction_theta_max 0.999
_diffrn_measurement_device 'Rigaku AFC7R'
_diffrn_measurement_method \w-2\q
_diffrn_radiation_detector 'scintillation counter'
_diffrn_radiation_monochromator graphite
_diffrn_radiation_source 'Rigaku rotating anode'
_diffrn_radiation_type 'Mo K\a'
_diffrn_radiation_wavelength 0.71069
_diffrn_reflns_av_R_equivalents 0.0198
_diffrn_reflns_av_sigmaI/netI 0.0107
_diffrn_reflns_limit_h_max 9
_diffrn_reflns_limit_h_min -10
_diffrn_reflns_limit_k_max 10
_diffrn_reflns_limit_k_min -10
_diffrn_reflns_limit_l_max 14
_diffrn_reflns_limit_l_min 0
_diffrn_reflns_number 3245
_diffrn_reflns_reduction_process ' ?'
_diffrn_reflns_theta_full 25.00
_diffrn_reflns_theta_max 25.00
_diffrn_reflns_theta_min 2.51
_diffrn_standards_decay_% 0.72
_diffrn_standards_interval_count 150
_diffrn_standards_number 3
_exptl_absorpt_coefficient_mu 0.956
_exptl_absorpt_correction_T_max 0.5978
_exptl_absorpt_correction_T_min 0.5543
_exptl_absorpt_correction_type psi-scan
_exptl_absorpt_process_details '(North, Phillips & Mathews, 1968)'
_exptl_crystal_colour colourless
_exptl_crystal_density_diffrn 1.837
_exptl_crystal_density_method 'not measured'
_exptl_crystal_description prism
_exptl_crystal_F_000 976
_exptl_crystal_size_max 0.700
_exptl_crystal_size_mid 0.600
_exptl_crystal_size_min 0.600
_refine_diff_density_max 0.827
_refine_diff_density_min -1.330
_refine_diff_density_rms 0.107
_refine_ls_extinction_coef 0.037(2)
_refine_ls_extinction_expression FC^*^=KFC[1+0.001XFC^2^\L^3^/SIN(2\Q)]^-1/4^
_refine_ls_extinction_method shelxl
_refine_ls_goodness_of_fit_ref 1.138
_refine_ls_hydrogen_treatment constr
_refine_ls_matrix_type full
_refine_ls_number_parameters 254
_refine_ls_number_reflns 3090
_refine_ls_number_restraints 0
_refine_ls_restrained_S_all 1.138
_refine_ls_R_factor_all 0.0323
_refine_ls_R_factor_gt 0.0317
_refine_ls_shift/su_max 0.000
_refine_ls_shift/su_mean 0.000
_refine_ls_structure_factor_coef Fsqd
_refine_ls_weighting_details 'calc w=1/[\s^2^(Fo^2^)+(0.0511P)^2^+1.3725P] where P=(Fo^2^+2Fc^2^)/3'
_refine_ls_weighting_scheme calc
_refine_ls_wR_factor_gt 0.0878
_refine_ls_wR_factor_ref 0.0884
_reflns_number_gt 3011
_reflns_number_total 3090
_reflns_threshold_expression I>2\s(I)
_cod_data_source_file om100645y_si_002.cif
_cod_data_source_block 4_438mw31
_cod_depositor_comments
;
The following automatic conversions were performed:

'_symmetry_cell_setting' value 'Triclinic' changed to 'triclinic'
according to /home/saulius/struct/CIF-dictionaries/cif_core.dic
dictionary named 'cif_core.dic' version 2.4.1 from 2010-06-29.

Automatic conversion script
Id: cif_fix_values 1715 2011-07-08 13:25:40Z adriana 
;
_cod_database_code 4066810

loop_
_symmetry_equiv_pos_site_id
_symmetry_equiv_pos_as_xyz
1 x,y,z
2 -x,-y,-z

loop_
_atom_site_aniso_label
_atom_site_aniso_U_11
_atom_site_aniso_U_22
_atom_site_aniso_U_33
_atom_site_aniso_U_23
_atom_site_aniso_U_13
_atom_site_aniso_U_12
Ru 0.0284(2) 0.0253(2) 0.0192(2) 0.0017(1) 0.0043(1) 0.0075(1)
O111 0.149(4) 0.070(2) 0.050(2) 0.0128(18) 0.046(2) -0.030(3)
O112 0.082(2) 0.0587(18) 0.0232(13) 0.0132(13) 0.0065(14) 0.0143(17)
O121 0.070(2) 0.094(3) 0.0305(15) -0.0006(15) 0.0220(14) 0.0234(19)
O122 0.071(2) 0.071(2) 0.0462(17) 0.0019(15) 0.0257(15) 0.0343(17)
O131 0.0287(14) 0.069(2) 0.0579(18) 0.0123(15) 0.0010(12) 0.0093(13)
O132 0.0354(14) 0.0615(18) 0.0530(17) 0.0206(14) 0.0085(13) 0.0115(13)
O141 0.094(2) 0.0386(15) 0.0297(14) 0.0016(11) 0.0193(14) 0.0220(15)
O142 0.088(2) 0.082(2) 0.0242(13) 0.0074(14) 0.0088(14) 0.048(2)
O151 0.181(5) 0.059(2) 0.0317(17) 0.0145(15) 0.012(2) 0.055(3)
O152 0.128(3) 0.0424(16) 0.0381(16) 0.0104(13) 0.0224(18) 0.0406(19)
C11 0.048(2) 0.0364(19) 0.0258(17) 0.0020(14) 0.0132(15) -0.0021(16)
C12 0.0343(18) 0.049(2) 0.0247(17) 0.0007(15) 0.0110(14) 0.0011(16)
C13 0.0277(16) 0.047(2) 0.0228(16) -0.0001(14) 0.0064(13) 0.0041(14)
C14 0.0367(18) 0.0345(18) 0.0249(17) 0.0016(14) 0.0077(14) -0.0032(14)
C15 0.052(2) 0.0320(18) 0.0260(17) 0.0034(14) 0.0096(16) -0.0003(16)
C21 0.037(2) 0.068(3) 0.046(2) 0.009(2) -0.0099(18) 0.006(2)
C22 0.045(2) 0.050(3) 0.076(3) -0.034(2) 0.012(2) -0.003(2)
C23 0.045(3) 0.042(2) 0.109(5) 0.031(3) -0.004(3) -0.005(2)
C24 0.045(2) 0.083(4) 0.049(3) 0.015(2) 0.014(2) -0.014(2)
C25 0.032(2) 0.055(3) 0.069(3) -0.009(2) 0.014(2) 0.0084(18)
C111 0.087(3) 0.041(2) 0.031(2) 0.0058(17) 0.024(2) 0.006(2)
C121 0.0316(18) 0.061(3) 0.0324(19) -0.0064(17) 0.0107(15) 0.0043(17)
C131 0.0312(18) 0.051(2) 0.0258(17) -0.0004(15) 0.0086(14) 0.0113(16)
C141 0.048(2) 0.0326(18) 0.0245(17) -0.0013(14) 0.0069(15) 0.0029(16)
C151 0.092(3) 0.0270(18) 0.038(2) 0.0076(16) 0.012(2) 0.012(2)
O31 0.076(2) 0.077(2) 0.073(2) -0.0219(19) 0.044(2) -0.0101(19)
O32 0.109(3) 0.118(3) 0.0389(18) 0.023(2) 0.0225(19) 0.056(3)

loop_
_atom_site_label
_atom_site_type_symbol
_atom_site_thermal_displace_type
_atom_site_fract_x
_atom_site_fract_y
_atom_site_fract_z
_atom_site_occupancy
_atom_site_U_iso_or_equiv
Ru Ru Uani 0.44627(3) 0.29459(3) 0.22732(2) 1.000 0.0244(1)
O111 O Uani 0.2226(7) 0.0119(5) 0.4533(3) 1.000 0.0935(16)
O112 O Uani 0.4572(4) 0.1865(4) 0.4842(2) 1.000 0.0552(10)
O121 O Uani 0.1510(4) 0.3628(5) 0.4338(2) 1.000 0.0632(13)
O122 O Uani 0.1118(4) 0.4952(4) 0.2890(3) 1.000 0.0588(11)
O131 O Uani -0.0477(3) 0.3195(4) 0.0439(3) 1.000 0.0533(10)
O132 O Uani 0.1948(3) 0.4813(4) 0.0584(2) 1.000 0.0493(9)
O141 O Uani 0.3128(4) -0.0326(3) -0.0331(2) 1.000 0.0526(10)
O142 O Uani 0.1768(5) 0.1539(4) -0.0744(2) 1.000 0.0614(10)
O151 O Uani 0.4585(7) -0.1072(4) 0.3126(3) 1.000 0.0881(19)
O152 O Uani 0.4228(5) -0.1548(4) 0.1342(2) 1.000 0.0657(13)
C11 C Uani 0.2842(5) 0.1427(4) 0.3037(3) 1.000 0.0378(11)
C12 C Uani 0.2064(4) 0.2646(5) 0.2666(3) 1.000 0.0368(11)
C13 C Uani 0.1874(4) 0.2548(5) 0.1483(3) 1.000 0.0334(10)
C14 C Uani 0.2494(4) 0.1232(4) 0.1123(3) 1.000 0.0337(10)
C15 C Uani 0.3125(5) 0.0530(4) 0.2095(3) 1.000 0.0380(11)
C21 C Uani 0.6921(5) 0.3781(6) 0.3330(4) 1.000 0.0541(14)
C22 C Uani 0.6149(6) 0.5051(6) 0.3211(5) 1.000 0.0622(16)
C23 C Uani 0.5806(6) 0.5233(6) 0.2079(6) 1.000 0.070(2)
C24 C Uani 0.6378(6) 0.4078(7) 0.1525(4) 1.000 0.0621(18)
C25 C Uani 0.7053(5) 0.3185(6) 0.2277(4) 1.000 0.0531(16)
C111 C Uani 0.3176(7) 0.1049(5) 0.4217(3) 1.000 0.0526(14)
C121 C Uani 0.1540(5) 0.3794(5) 0.3384(3) 1.000 0.0429(13)
C131 C Uani 0.1054(4) 0.3594(5) 0.0776(3) 1.000 0.0358(11)
C141 C Uani 0.2510(5) 0.0729(4) -0.0047(3) 1.000 0.0365(11)
C151 C Uani 0.4010(7) -0.0770(4) 0.2211(3) 1.000 0.0528(13)
O31 O Uani 0.0197(5) -0.2850(5) 0.4042(3) 1.000 0.0773(12)
O32 O Uani -0.1753(6) -0.0725(6) 0.2793(3) 1.000 0.0828(15)
H21 H Uiso 0.73910 0.34890 0.40000 1.000 0.0590
H22 H Uiso 0.58870 0.56830 0.37900 1.000 0.0690
H23 H Uiso 0.51920 0.59950 0.17550 1.000 0.0810
H24 H Uiso 0.62830 0.39710 0.07400 1.000 0.0720
H25 H Uiso 0.76100 0.24200 0.20940 1.000 0.0610
H112 H Uiso 0.48650 0.17420 0.55620 1.000 0.0660
H122 H Uiso 0.07750 0.57080 0.32580 1.000 0.0710
H132 H Uiso 0.14920 0.54770 0.01760 1.000 0.0590
H142 H Uiso 0.17000 0.13220 -0.14750 1.000 0.0740
H152 H Uiso 0.38060 -0.13300 0.06630 1.000 0.0790
H311 H Uiso 0.06120 -0.18060 0.42430 1.000 0.0930
H312 H Uiso -0.03960 -0.32110 0.45160 1.000 0.0930
H321 H Uiso -0.12990 -0.12580 0.33160 1.000 0.1000
H322 H Uiso -0.12800 0.03050 0.29720 1.000 0.1000

loop_
_atom_type_symbol
_atom_type_description
_atom_type_scat_dispersion_real
_atom_type_scat_dispersion_imag
_atom_type_scat_source
Ru Ru -1.2594 0.8363 'International Tables Vol C Tables 4.2.6.8 and 6.1.1.4'
O O 0.0106 0.0060 'International Tables Vol C Tables 4.2.6.8 and 6.1.1.4'
H H 0.0000 0.0000 'International Tables Vol C Tables 4.2.6.8 and 6.1.1.4'
C C 0.0033 0.0016 'International Tables Vol C Tables 4.2.6.8 and 6.1.1.4'

loop_
_geom_angle_atom_site_label_1
_geom_angle_atom_site_label_2
_geom_angle_atom_site_label_3
_geom_angle
_geom_angle_publ_flag
C11 Ru C12 38.33(19) yes
C11 Ru C13 64.94(19) yes
C11 Ru C14 64.92(17) yes
C11 Ru C15 38.84(18) yes
C11 Ru C21 112.8(2) yes
C11 Ru C22 121.3(2) yes
C11 Ru C23 152.6(2) yes
C11 Ru C24 167.9(2) yes
C11 Ru C25 132.3(2) yes
C12 Ru C13 38.78(17) yes
C12 Ru C14 64.54(18) yes
C12 Ru C15 64.89(19) yes
C12 Ru C21 130.79(19) yes
C12 Ru C22 111.8(2) yes
C12 Ru C23 121.4(2) yes
C12 Ru C24 153.5(2) yes
C12 Ru C25 166.87(19) yes
C13 Ru C14 38.57(18) yes
C13 Ru C15 65.52(19) yes
C13 Ru C21 166.0(2) yes
C13 Ru C22 130.2(2) yes
C13 Ru C23 111.9(2) yes
C13 Ru C24 122.7(2) yes
C13 Ru C25 153.99(19) yes
C14 Ru C15 39.33(18) yes
C14 Ru C21 154.6(2) yes
C14 Ru C22 166.3(2) yes
C14 Ru C23 131.1(2) yes
C14 Ru C24 114.1(2) yes
C14 Ru C25 123.6(2) yes
C15 Ru C21 122.2(2) yes
C15 Ru C22 153.0(2) yes
C15 Ru C23 167.6(2) yes
C15 Ru C24 132.6(2) yes
C15 Ru C25 113.8(2) yes
C21 Ru C22 37.8(2) yes
C21 Ru C23 63.2(2) yes
C21 Ru C24 62.4(2) yes
C21 Ru C25 37.6(2) yes
C22 Ru C23 38.0(3) yes
C22 Ru C24 62.6(2) yes
C22 Ru C25 62.9(2) yes
C23 Ru C24 37.4(2) yes
C23 Ru C25 62.7(2) yes
C24 Ru C25 37.0(2) yes
C111 O112 H112 120.00 no
C121 O122 H122 120.00 no
C131 O132 H132 120.00 no
C141 O142 H142 120.00 no
C151 O152 H152 120.00 no
H311 O31 H312 109.00 no
H321 O32 H322 110.00 no
C12 C11 C111 125.4(4) no
C15 C11 C111 125.6(4) no
Ru C11 C15 70.7(2) yes
Ru C11 C111 128.1(3) yes
C12 C11 C15 108.9(3) no
Ru C11 C12 71.4(2) yes
C11 C12 C13 108.2(4) no
Ru C12 C13 70.0(2) yes
Ru C12 C11 70.3(2) yes
C13 C12 C121 126.6(4) no
C11 C12 C121 125.2(4) no
Ru C12 C121 125.7(3) yes
Ru C13 C14 71.0(2) yes
C12 C13 C14 107.9(4) no
C12 C13 C131 124.5(4) no
Ru C13 C12 71.2(2) yes
C14 C13 C131 127.5(3) no
Ru C13 C131 126.6(3) yes
C13 C14 C15 108.3(3) no
Ru C14 C141 123.9(3) yes
Ru C14 C15 70.2(2) yes
Ru C14 C13 70.4(2) yes
C13 C14 C141 124.5(3) no
C15 C14 C141 127.2(3) no
Ru C15 C11 70.5(2) yes
Ru C15 C14 70.5(2) yes
Ru C15 C151 120.8(3) yes
C11 C15 C14 106.7(3) no
C11 C15 C151 122.2(3) no
C14 C15 C151 130.9(4) no
Ru C21 C22 70.8(3) yes
Ru C21 C25 71.5(3) yes
C22 C21 C25 107.8(5) no
C21 C22 C23 107.9(5) no
Ru C22 C21 71.4(3) yes
Ru C22 C23 71.3(3) yes
Ru C23 C24 71.5(3) yes
Ru C23 C22 70.7(3) yes
C22 C23 C24 107.1(5) no
Ru C24 C23 71.1(3) yes
Ru C24 C25 71.7(3) yes
C23 C24 C25 109.4(5) no
Ru C25 C21 70.9(3) yes
C21 C25 C24 107.9(5) no
Ru C25 C24 71.3(3) yes
O112 C111 C11 113.4(4) yes
O111 C111 O112 124.1(4) yes
O111 C111 C11 122.4(5) yes
C25 C21 H21 126.00 no
O121 C121 O122 125.0(4) yes
C22 C21 H21 125.00 no
Ru C21 H21 130.00 no
O122 C121 C12 113.5(4) yes
O121 C121 C12 121.5(4) yes
C21 C22 H22 127.00 no
C23 C22 H22 126.00 no
Ru C22 H22 122.00 no
C22 C23 H23 125.00 no
C24 C23 H23 128.00 no
Ru C23 H23 119.00 no
Ru C24 H24 123.00 no
C23 C24 H24 122.00 no
C25 C24 H24 128.00 no
Ru C25 H25 129.00 no
C21 C25 H25 128.00 no
C24 C25 H25 123.00 no
O131 C131 C13 116.9(4) yes
O131 C131 O132 125.2(4) yes
O132 C131 C13 117.9(3) yes
O141 C141 O142 123.3(4) yes
O141 C141 C14 123.8(3) yes
O142 C141 C14 112.9(3) yes
O151 C151 O152 119.6(5) yes
O151 C151 C15 120.3(4) yes
O152 C151 C15 120.1(4) yes

loop_
_geom_bond_atom_site_label_1
_geom_bond_atom_site_label_2
_geom_bond_distance
_geom_bond_publ_flag
Ru C11 2.162(4) yes
Ru C12 2.176(4) yes
Ru C13 2.161(4) yes
Ru C14 2.168(4) yes
Ru C15 2.164(4) yes
Ru C21 2.168(5) yes
Ru C22 2.160(6) yes
Ru C23 2.167(5) yes
Ru C24 2.172(5) yes
Ru C25 2.177(5) yes
O111 C111 1.190(7) yes
O112 C111 1.304(6) yes
O121 C121 1.216(5) yes
O122 C121 1.304(5) yes
O131 C131 1.250(5) yes
O132 C131 1.260(5) yes
O141 C141 1.208(5) yes
O142 C141 1.309(5) yes
O151 C151 1.216(5) yes
O152 C151 1.290(5) yes
O112 H112 0.9000 no
O122 H122 0.9000 no
O132 H132 0.9000 no
O142 H142 0.9000 no
O152 H152 0.9000 no
O31 H312 0.9000 no
O31 H311 0.9000 no
O32 H322 0.9000 no
O32 H321 0.9000 no
C11 C15 1.438(5) no
C11 C12 1.424(6) no
C11 C111 1.517(5) no
C12 C121 1.477(6) no
C12 C13 1.440(5) no
C13 C131 1.497(6) no
C13 C14 1.430(5) no
C14 C15 1.458(5) no
C14 C141 1.485(5) no
C15 C151 1.484(6) no
C21 C25 1.400(7) no
C21 C22 1.401(7) no
C22 C23 1.409(9) no
C23 C24 1.392(8) no
C24 C25 1.380(7) no
C21 H21 0.9300 no
C22 H22 0.9600 no
C23 H23 0.9900 no
C24 H24 0.9600 no
C25 H25 0.9300 no

loop_
_geom_contact_atom_site_label_1
_geom_contact_atom_site_label_2
_geom_contact_distance
_geom_contact_site_symmetry_2
_geom_contact_publ_flag
O31 O121 2.791(5) 2_556 no
O31 O111 2.759(6) . no
O31 O122 2.629(6) 1_545 no
O31 O32 3.048(6) . no
O32 C141 3.342(5) 2_555 no
O32 O31 3.048(6) . no
O32 O142 2.580(5) 2_555 no
O32 O151 3.198(8) 1_455 no
O111 O151 3.190(8) . no
O111 O31 2.759(6) . no
O112 O151 3.184(5) . no
O112 C21 3.360(6) . no
O112 O151 2.675(5) 2_656 no
O121 C21 3.356(6) 2_666 no
O121 C111 2.898(7) . no
O121 O31 2.791(5) 2_556 no
O121 C22 3.235(7) 2_666 no
O122 O131 3.170(5) . no
O122 C131 2.768(5) . no
O122 C25 3.399(6) 1_455 no
O122 O132 3.099(4) . no
O122 O31 2.629(6) 1_565 no
O31 H122 1.7300 1_545 no
O131 O141 3.005(4) 2_555 no
O131 O132 2.612(5) 2_565 no
O131 O122 3.170(5) . no
O131 O142 3.132(5) . no
O31 H321 2.2000 . no
O131 C131 3.385(5) 2_565 no
O132 O122 3.099(4) . no
O132 C24 3.382(6) 2_665 no
O32 H311 2.7800 . no
O32 H142 1.6900 2_555 no
O132 O131 2.612(5) 2_565 no
O132 C131 3.369(5) 2_565 no
O132 O142 3.126(5) . no
O132 C23 3.347(7) . no
O141 O141 3.045(5) 2_655 no
O141 O152 3.088(5) 2_655 no
O141 C151 3.174(4) . no
O141 O131 3.005(4) 2_555 no
O141 O152 2.519(4) . no
O141 C25 3.268(6) 2_655 no
O142 O131 3.132(5) . no
O142 C131 2.730(5) . no
O142 O32 2.580(5) 2_555 no
O142 O132 3.126(5) . no
O151 O112 2.675(5) 2_656 no
O151 O112 3.184(5) . no
O151 C111 2.795(7) . no
O151 O32 3.198(8) 1_655 no
O151 O111 3.190(8) . no
O152 O141 3.088(5) 2_655 no
O152 C141 3.133(5) . no
O152 O141 2.519(4) . no
O111 H311 1.9100 . no
O112 H22 2.7500 2_666 no
O121 H312 1.9000 2_556 no
O121 H22 2.7800 2_666 no
O131 H132 1.7200 2_565 no
O132 H23 2.7800 . no
O132 H24 2.6300 2_665 no
O132 H132 2.8400 2_565 no
O141 H152 1.6500 . no
O141 H152 2.8700 2_655 no
O141 H25 2.6000 2_655 no
O151 H112 1.7900 2_656 no
O152 H23 2.5100 1_545 no
C11 C14 2.324(5) . no
C11 C121 2.575(6) . no
C11 C13 2.321(5) . no
C11 C151 2.558(6) . no
C12 C131 2.600(5) . no
C12 C111 2.614(6) . no
C12 C14 2.319(5) . no
C12 C22 3.591(7) . no
C12 C15 2.329(6) . no
C13 C15 2.340(6) . no
C13 C23 3.585(7) . no
C13 C11 2.321(5) . no
C13 C141 2.579(5) . no
C13 C121 2.606(5) . no
C14 C11 2.324(5) . no
C14 C151 2.676(6) . no
C14 C12 2.319(5) . no
C14 C131 2.625(5) . no
C15 C141 2.637(5) . no
C15 C111 2.628(5) . no
C15 C12 2.329(6) . no
C15 C13 2.340(6) . no
C21 C24 2.248(7) . no
C21 O121 3.356(6) 2_666 no
C21 O112 3.360(6) . no
C21 C23 2.272(8) . no
C22 C12 3.591(7) . no
C22 C25 2.263(7) . no
C22 O121 3.235(7) 2_666 no
C22 C24 2.252(8) . no
C23 C21 2.272(8) . no
C23 C13 3.585(7) . no
C23 O132 3.347(7) . no
C23 C25 2.261(7) . no
C24 C21 2.248(7) . no
C24 C22 2.252(8) . no
C24 O132 3.382(6) 2_665 no
C25 O122 3.399(6) 1_655 no
C25 C23 2.261(7) . no
C25 C22 2.263(7) . no
C25 O141 3.268(6) 2_655 no
C111 O151 2.795(7) . no
C111 O121 2.898(7) . no
C14 H152 2.7600 . no
C21 H25 2.1100 . no
C21 H22 2.1200 . no
C22 H23 2.1300 . no
C22 H21 2.0800 . no
C22 H312 3.0600 1_665 no
C23 H22 2.1100 . no
C23 H24 2.0700 . no
C24 H25 2.0400 . no
C24 H23 2.1500 . no
C24 H132 3.0800 2_665 no
C25 H21 2.0900 . no
C25 H24 2.1100 . no
C131 O122 2.768(5) . no
C131 O142 2.730(5) . no
C131 O131 3.385(5) 2_565 no
C131 O132 3.369(5) 2_565 no
C141 O32 3.342(5) 2_555 no
C141 O152 3.133(5) . no
C151 O141 3.174(4) . no
C111 H311 2.9900 . no
C121 H312 3.0300 2_556 no
C131 H132 2.5600 2_565 no
C141 H152 2.4300 . no
C151 H112 3.0000 2_656 no
H22 O121 2.7800 2_666 no
H22 H112 2.5600 2_666 no
H22 O112 2.7500 2_666 no
H23 O152 2.5100 1_565 no
H23 O132 2.7800 . no
H24 H132 2.4100 2_665 no
H24 O132 2.6300 2_665 no
H25 O141 2.6000 2_655 no
H25 H322 2.4800 1_655 no
H112 O151 1.7900 2_656 no
H112 H22 2.5600 2_666 no
H112 C151 3.0000 2_656 no
H122 O31 1.7300 1_565 no
H122 H311 2.4400 1_565 no
H122 H312 2.2600 1_565 no
H132 H132 2.4500 2_565 no
H132 H24 2.4100 2_665 no
H132 O131 1.7200 2_565 no
H132 C131 2.5600 2_565 no
H132 C24 3.0800 2_665 no
H132 O132 2.8400 2_565 no
H142 H321 2.2400 2_555 no
H142 O32 1.6900 2_555 no
H142 H322 2.1500 2_555 no
H152 O141 1.6500 . no
H152 C14 2.7600 . no
H152 O141 2.8700 2_655 no
H152 C141 2.4300 . no
H311 C111 2.9900 . no
H311 O111 1.9100 . no
H311 O32 2.7800 . no
H311 H122 2.4400 1_545 no
H311 H321 1.9600 . no
H312 C121 3.0300 2_556 no
H312 C22 3.0600 1_445 no
H312 H122 2.2600 1_545 no
H312 H321 2.5000 . no
H312 O121 1.9000 2_556 no
H321 O31 2.2000 . no
H321 H311 1.9600 . no
H321 H312 2.5000 . no
H321 H142 2.2400 2_555 no
H322 H25 2.4800 1_455 no
H322 H142 2.1500 2_555 no

loop_
_geom_hbond_atom_site_label_D
_geom_hbond_atom_site_label_H
_geom_hbond_atom_site_label_A
_geom_hbond_distance_DH
_geom_hbond_distance_HA
_geom_hbond_distance_DA
_geom_hbond_angle_DHA
_geom_hbond_site_symmetry_A
_geom_hbond_publ_flag
O112 H112 O151 0.9000 1.7900 2.675(5) 168.00 2_656 yes
O122 H122 O31 0.9000 1.7300 2.629(6) 176.00 1_565 yes
O132 H132 O131 0.9000 1.7200 2.612(5) 171.00 2_565 yes
O142 H142 O32 0.9000 1.6900 2.580(5) 171.00 2_555 yes
O152 H152 O141 0.9000 1.6500 2.519(4) 160.00 . yes
O31 H311 O111 0.9000 1.9100 2.759(6) 157.00 . yes
O31 H312 O121 0.9000 1.9000 2.791(5) 170.00 2_556 yes
O32 H321 O31 0.9000 2.2000 3.048(6) 157.00 . yes
C23 H23 O152 0.9900 2.5100 3.467(7) 164.00 1_565 yes

loop_
_geom_torsion_atom_site_label_1
_geom_torsion_atom_site_label_2
_geom_torsion_atom_site_label_3
_geom_torsion_atom_site_label_4
_geom_torsion
_geom_torsion_publ_flag
C12 Ru C11 C15 118.7(3) no
C12 Ru C11 C111 -120.8(5) no
C13 Ru C11 C12 -37.2(2) no
C13 Ru C11 C15 81.5(3) no
C13 Ru C11 C111 -158.0(4) no
C14 Ru C11 C12 -80.0(3) no
C14 Ru C11 C15 38.7(2) no
C14 Ru C11 C111 159.2(4) no
C15 Ru C11 C12 -118.7(3) no
C15 Ru C11 C111 120.5(5) no
C21 Ru C11 C12 127.7(3) no
C21 Ru C11 C15 -113.6(3) no
C21 Ru C11 C111 6.9(4) no
C22 Ru C11 C12 86.1(3) no
C22 Ru C11 C15 -155.2(3) no
C22 Ru C11 C111 -34.7(4) no
C23 Ru C11 C12 52.3(5) no
C23 Ru C11 C15 171.0(4) no
C23 Ru C11 C111 -68.5(6) no
C25 Ru C11 C12 166.4(3) no
C25 Ru C11 C15 -74.9(3) no
C25 Ru C11 C111 45.6(5) no
C11 Ru C12 C13 -118.9(4) no
C11 Ru C12 C121 119.7(4) no
C13 Ru C12 C11 118.9(4) no
C13 Ru C12 C121 -121.3(5) no
C14 Ru C12 C11 81.1(3) no
C14 Ru C12 C13 -37.8(3) no
C14 Ru C12 C121 -159.2(4) no
C15 Ru C12 C11 37.4(2) no
C15 Ru C12 C13 -81.5(3) no
C15 Ru C12 C121 157.1(4) no
C21 Ru C12 C11 -74.5(3) no
C21 Ru C12 C13 166.5(3) no
C21 Ru C12 C121 45.2(4) no
C22 Ru C12 C11 -113.3(3) no
C22 Ru C12 C13 127.7(3) no
C22 Ru C12 C121 6.4(4) no
C23 Ru C12 C11 -154.7(3) no
C23 Ru C12 C13 86.4(3) no
C23 Ru C12 C121 -35.0(4) no
C24 Ru C12 C11 174.6(4) no
C24 Ru C12 C13 55.6(5) no
C24 Ru C12 C121 -65.7(5) no
C11 Ru C13 C12 36.8(3) no
C11 Ru C13 C14 -80.6(3) no
C11 Ru C13 C131 156.3(4) no
C12 Ru C13 C14 -117.4(4) no
C12 Ru C13 C131 119.5(4) no
C14 Ru C13 C12 117.4(4) no
C14 Ru C13 C131 -123.1(4) no
C15 Ru C13 C12 79.8(3) no
C15 Ru C13 C14 -37.6(2) no
C15 Ru C13 C131 -160.7(4) no
C22 Ru C13 C12 -74.0(3) no
C22 Ru C13 C14 168.6(3) no
C22 Ru C13 C131 45.5(4) no
C23 Ru C13 C12 -113.4(3) no
C23 Ru C13 C14 129.2(3) no
C23 Ru C13 C131 6.1(4) no
C24 Ru C13 C12 -154.0(3) no
C24 Ru C13 C14 88.6(3) no
C24 Ru C13 C131 -34.5(4) no
C25 Ru C13 C12 174.2(4) no
C25 Ru C13 C14 56.8(5) no
C25 Ru C13 C131 -66.3(6) no
C11 Ru C14 C13 80.6(3) no
C11 Ru C14 C15 -38.2(3) no
C11 Ru C14 C141 -160.4(4) no
C12 Ru C14 C13 38.0(2) no
C12 Ru C14 C15 -80.8(3) no
C12 Ru C14 C141 157.0(4) no
C13 Ru C14 C15 -118.8(3) no
C13 Ru C14 C141 119.0(4) no
C15 Ru C14 C13 118.8(3) no
C15 Ru C14 C141 -122.2(4) no
C21 Ru C14 C13 171.2(4) no
C21 Ru C14 C15 52.4(5) no
C21 Ru C14 C141 -69.8(5) no
C23 Ru C14 C13 -72.5(3) no
C23 Ru C14 C15 168.7(3) no
C23 Ru C14 C141 46.5(4) no
C24 Ru C14 C13 -112.7(3) no
C24 Ru C14 C15 128.5(3) no
C24 Ru C14 C141 6.3(4) no
C25 Ru C14 C13 -153.9(3) no
C25 Ru C14 C15 87.3(3) no
C25 Ru C14 C141 -34.9(4) no
C11 Ru C15 C14 116.7(3) no
C11 Ru C15 C151 -116.6(4) no
C12 Ru C15 C11 -36.9(3) no
C12 Ru C15 C14 79.8(3) no
C12 Ru C15 C151 -153.5(3) no
C13 Ru C15 C11 -79.8(3) no
C13 Ru C15 C14 36.9(2) no
C13 Ru C15 C151 163.6(3) no
C14 Ru C15 C11 -116.7(3) no
C14 Ru C15 C151 126.7(4) no
C21 Ru C15 C11 87.0(3) no
C21 Ru C15 C14 -156.3(2) no
C21 Ru C15 C151 -29.6(4) no
C22 Ru C15 C11 52.1(5) no
C22 Ru C15 C14 168.8(4) no
C22 Ru C15 C151 -64.5(5) no
C24 Ru C15 C11 167.4(3) no
C24 Ru C15 C14 -75.9(3) no
C24 Ru C15 C151 50.9(4) no
C25 Ru C15 C11 128.7(3) no
C25 Ru C15 C14 -114.6(3) no
C25 Ru C15 C151 12.2(4) no
C11 Ru C21 C22 -112.2(3) no
C11 Ru C21 C25 130.6(3) no
C12 Ru C21 C22 -71.8(4) no
C12 Ru C21 C25 171.0(3) no
C14 Ru C21 C22 168.6(4) no
C14 Ru C21 C25 51.4(5) no
C15 Ru C21 C22 -155.0(3) no
C15 Ru C21 C25 87.8(3) no
C22 Ru C21 C25 -117.2(5) no
C23 Ru C21 C22 37.9(4) no
C23 Ru C21 C25 -79.3(4) no
C24 Ru C21 C22 80.1(4) no
C24 Ru C21 C25 -37.1(3) no
C25 Ru C21 C22 117.2(5) no
C11 Ru C22 C21 87.5(3) no
C11 Ru C22 C23 -155.4(3) no
C12 Ru C22 C21 129.3(3) no
C12 Ru C22 C23 -113.6(3) no
C13 Ru C22 C21 169.7(3) no
C13 Ru C22 C23 -73.2(4) no
C15 Ru C22 C21 52.1(6) no
C15 Ru C22 C23 169.2(4) no
C21 Ru C22 C23 117.1(5) no
C23 Ru C22 C21 -117.1(5) no
C24 Ru C22 C21 -79.4(3) no
C24 Ru C22 C23 37.8(3) no
C25 Ru C22 C21 -37.6(3) no
C25 Ru C22 C23 79.6(4) no
C11 Ru C23 C22 50.6(6) no
C11 Ru C23 C24 167.0(4) no
C12 Ru C23 C22 85.7(4) no
C12 Ru C23 C24 -157.9(3) no
C13 Ru C23 C22 128.0(3) no
C13 Ru C23 C24 -115.6(3) no
C14 Ru C23 C22 167.9(3) no
C14 Ru C23 C24 -75.7(4) no
C21 Ru C23 C22 -37.6(3) no
C21 Ru C23 C24 78.8(4) no
C22 Ru C23 C24 116.4(5) no
C24 Ru C23 C22 -116.4(5) no
C25 Ru C23 C22 -80.1(4) no
C25 Ru C23 C24 36.4(3) no
C12 Ru C24 C23 45.9(6) no
C12 Ru C24 C25 164.7(3) no
C13 Ru C24 C23 83.7(4) no
C13 Ru C24 C25 -157.4(3) no
C14 Ru C24 C23 126.8(4) no
C14 Ru C24 C25 -114.3(3) no
C15 Ru C24 C23 169.1(3) no
C15 Ru C24 C25 -72.0(4) no
C21 Ru C24 C23 -81.2(4) no
C21 Ru C24 C25 37.7(3) no
C22 Ru C24 C23 -38.4(4) no
C22 Ru C24 C25 80.5(3) no
C23 Ru C24 C25 118.9(5) no
C25 Ru C24 C23 -118.9(5) no
C11 Ru C25 C21 -71.1(4) no
C11 Ru C25 C24 171.5(3) no
C13 Ru C25 C21 164.9(4) no
C13 Ru C25 C24 47.5(6) no
C14 Ru C25 C21 -156.3(3) no
C14 Ru C25 C24 86.3(4) no
C15 Ru C25 C21 -112.5(3) no
C15 Ru C25 C24 130.0(3) no
C21 Ru C25 C24 -117.4(5) no
C22 Ru C25 C21 37.7(3) no
C22 Ru C25 C24 -79.7(4) no
C23 Ru C25 C21 80.7(4) no
C23 Ru C25 C24 -36.8(4) no
C24 Ru C25 C21 117.4(5) no
C12 Ru C22 H22 7.00 no
C13 Ru C22 H22 48.00 no
C15 Ru C22 H22 -70.00 no
C21 Ru C22 H22 -122.00 no
C23 Ru C22 H22 121.00 no
C24 Ru C22 H22 159.00 no
C25 Ru C22 H22 -160.00 no
C11 Ru C23 H23 -69.00 no
C12 Ru C23 H23 -34.00 no
C13 Ru C23 H23 8.00 no
C14 Ru C23 H23 48.00 no
C21 Ru C23 H23 -157.00 no
C22 Ru C23 H23 -120.00 no
C24 Ru C23 H23 124.00 no
C25 Ru C23 H23 160.00 no
C12 Ru C24 H24 -71.00 no
C13 Ru C24 H24 -33.00 no
C14 Ru C24 H24 10.00 no
C15 Ru C24 H24 52.00 no
C21 Ru C24 H24 162.00 no
C22 Ru C24 H24 -155.00 no
C23 Ru C24 H24 -117.00 no
C11 Ru C21 H21 8.00 no
C12 Ru C21 H21 49.00 no
C14 Ru C21 H21 -71.00 no
C15 Ru C21 H21 -34.00 no
C22 Ru C21 H21 121.00 no
C23 Ru C21 H21 158.00 no
C24 Ru C21 H21 -159.00 no
C25 Ru C21 H21 -122.00 no
C11 Ru C22 H22 -35.00 no
C24 Ru C25 H25 -118.00 no
C11 Ru C25 H25 53.00 no
C13 Ru C25 H25 -71.00 no
C14 Ru C25 H25 -32.00 no
C15 Ru C25 H25 12.00 no
C21 Ru C25 H25 124.00 no
C22 Ru C25 H25 162.00 no
C25 Ru C24 H24 124.00 no
C23 Ru C25 H25 -155.00 no
H112 O112 C111 C11 178.00 no
H112 O112 C111 O111 0.00 no
H122 O122 C121 C12 180.00 no
H122 O122 C121 O121 0.00 no
H132 O132 C131 C13 -179.00 no
H132 O132 C131 O131 0.00 no
H142 O142 C141 C14 -179.00 no
H142 O142 C141 O141 0.00 no
H152 O152 C151 O151 -180.00 no
H152 O152 C151 C15 -3.00 no
C12 C11 C111 O111 91.2(6) no
C15 C11 C111 O111 -83.0(7) no
C15 C11 C111 O112 98.5(5) no
C12 C11 C111 O112 -87.3(6) no
Ru C11 C15 C14 -61.5(3) no
Ru C11 C15 C151 114.8(4) no
C12 C11 C15 Ru 61.5(3) no
C12 C11 C15 C14 -0.1(5) no
C12 C11 C15 C151 176.3(4) no
C111 C11 C15 Ru -123.6(5) no
C111 C11 C15 C14 174.9(4) no
C111 C11 C15 C151 -8.8(7) no
Ru C11 C111 O111 -175.5(4) no
Ru C11 C111 O112 6.1(6) no
Ru C11 C12 C13 60.0(3) no
Ru C11 C12 C121 -120.4(4) no
C15 C11 C12 Ru -61.0(3) no
C15 C11 C12 C13 -1.0(5) no
C15 C11 C12 C121 178.5(4) no
C111 C11 C12 Ru 124.0(4) no
C111 C11 C12 C13 -176.0(4) no
C111 C11 C12 C121 3.6(7) no
C11 C12 C13 Ru -60.2(3) no
C11 C12 C13 C14 1.7(5) no
C11 C12 C13 C131 177.8(4) no
C121 C12 C13 Ru 120.3(4) no
C121 C12 C13 C14 -177.8(4) no
C121 C12 C13 C131 -1.8(6) no
Ru C12 C121 O121 -101.5(5) no
Ru C12 C121 O122 79.0(4) no
C11 C12 C121 O121 -11.6(7) no
C11 C12 C121 O122 168.9(4) no
C13 C12 C121 O121 167.9(4) no
C13 C12 C121 O122 -11.6(6) no
Ru C12 C13 C14 61.9(3) no
Ru C12 C13 C131 -122.1(4) no
Ru C13 C14 C15 60.3(3) no
C12 C13 C14 C141 179.7(4) no
C131 C13 C14 Ru 122.1(4) no
C131 C13 C14 C15 -177.7(4) no
C131 C13 C14 C141 3.8(6) no
Ru C13 C131 O131 -176.5(3) no
Ru C13 C131 O132 2.3(5) no
C12 C13 C131 O131 -85.1(5) no
C12 C13 C131 O132 93.7(5) no
C14 C13 C131 O131 90.1(5) no
C14 C13 C131 O132 -91.1(5) no
Ru C13 C14 C141 -118.3(4) no
C12 C13 C14 Ru -62.0(3) no
C12 C13 C14 C15 -1.8(4) no
Ru C14 C15 C11 61.6(3) no
Ru C14 C15 C151 -114.3(5) no
C13 C14 C15 Ru -60.4(3) no
C141 C14 C15 Ru 118.1(4) no
C141 C14 C15 C11 179.6(4) no
C141 C14 C15 C151 3.8(7) no
Ru C14 C141 O141 86.9(5) no
Ru C14 C141 O142 -93.7(4) no
C13 C14 C141 O141 175.3(4) no
C13 C14 C141 O142 -5.3(6) no
C15 C14 C141 O141 -3.0(7) no
C15 C14 C141 O142 176.4(4) no
C13 C14 C15 C11 1.1(4) no
C13 C14 C15 C151 -174.7(4) no
Ru C15 C151 O151 82.2(6) no
C11 C15 C151 O152 179.6(4) no
Ru C15 C151 O152 -95.2(5) no
C11 C15 C151 O151 -3.0(7) no
C14 C15 C151 O152 -5.0(8) no
C14 C15 C151 O151 172.3(5) no
Ru C21 C25 C24 62.1(4) no
C22 C21 C25 Ru -61.9(4) no
C25 C21 C22 C23 0.0(6) no
Ru C21 C22 C23 -62.3(4) no
C22 C21 C25 C24 0.2(6) no
C25 C21 C22 Ru 62.4(4) no
Ru C22 C23 C24 -62.7(4) no
C21 C22 C23 Ru 62.4(4) no
C21 C22 C23 C24 -0.2(6) no
Ru C23 C24 C25 -61.8(4) no
C22 C23 C24 Ru 62.2(4) no
C22 C23 C24 C25 0.4(6) no
C23 C24 C25 Ru 61.5(4) no
C23 C24 C25 C21 -0.3(6) no
Ru C24 C25 C21 -61.8(4) no
